data_2017017
loop_
_publ_author_name
'Mu\~noz, Juan Carlos'
'Atria, Ana Mar\'ia'
'Garland, Maria Teresa'
'Baggio, Ricardo'

_publ_section_title
;
 Three lanthanide complexes derived from itaconic acid and
 2,2'-bipyridine
;
_journal_coeditor_code SK3282
_journal_issue 3
_journal_name_full 'Acta Crystallographica Section C'
_journal_page_first m121
_journal_page_last m127
_journal_paper_doi 10.1107/S0108270109002534
_journal_volume 65
_journal_year 2009
_chemical_formula_iupac '[Gd2 (C5 H4 O4)3 (C10 H8 N2) (H2 O)2]'
_chemical_formula_moiety 'C25 H24 Gd2 N2 O14'
_chemical_formula_sum 'C25 H24 Gd2 N2 O14'
_chemical_formula_weight 890.96
_chemical_name_systematic
;
Poly[diaqua(2,2'-bipyridine)di-\m~3~-itaconato-\m~2~-itaconato-
digadolinium(III)]
;
_space_group_IT_number 15
_symmetry_cell_setting monoclinic
_symmetry_space_group_name_Hall '-C 2yc'
_symmetry_space_group_name_H-M 'C 1 2/c 1'
_atom_sites_solution_hydrogens geom
_atom_sites_solution_primary direct
_atom_sites_solution_secondary difmap
_audit_creation_method SHELXL97
_cell_angle_alpha 90.00
_cell_angle_beta 94.949(6)
_cell_angle_gamma 90.00
_cell_formula_units_Z 4
_cell_length_a 16.427(5)
_cell_length_b 18.645(5)
_cell_length_c 9.300(3)
_cell_measurement_reflns_used 8794
_cell_measurement_temperature 293(2)
_cell_measurement_theta_max 26.88
_cell_measurement_theta_min 1.90
_cell_volume 2837.8(15)
_computing_cell_refinement 'SAINT-NT (Bruker, 2002)'
_computing_data_collection 'SMART-NT (Bruker, 2001)'
_computing_data_reduction 'SAINT-NT (Bruker, 2002)'
_computing_molecular_graphics 'SHELXTL-NT (Sheldrick, 2008)'
_computing_publication_material 'SHELXTL-NT (Sheldrick, 2008) and PLATON (Spek, 2003)'
_computing_structure_refinement 'SHELXL97 (Sheldrick, 2008)'
_computing_structure_solution 'SHELXS97 (Sheldrick, 2008)'
_diffrn_ambient_temperature 293(2)
_diffrn_measured_fraction_theta_full 0.998
_diffrn_measured_fraction_theta_max 0.923
_diffrn_measurement_device_type 'Bruker SMART? CCD area-detector'
_diffrn_measurement_method '\f and \w'
_diffrn_radiation_monochromator graphite
_diffrn_radiation_source 'fine-focus sealed tube'
_diffrn_radiation_type MoK\a
_diffrn_radiation_wavelength 0.71073
_diffrn_reflns_av_R_equivalents 0.1048
_diffrn_reflns_av_sigmaI/netI 0.0596
_diffrn_reflns_limit_h_max 21
_diffrn_reflns_limit_h_min -21
_diffrn_reflns_limit_k_max 23
_diffrn_reflns_limit_k_min -23
_diffrn_reflns_limit_l_max 12
_diffrn_reflns_limit_l_min -12
_diffrn_reflns_number 9298
_diffrn_reflns_theta_full 25.00
_diffrn_reflns_theta_max 27.77
_diffrn_reflns_theta_min 1.66
_diffrn_standards_number 0
_exptl_absorpt_coefficient_mu 4.708
_exptl_absorpt_correction_T_max 0.62
_exptl_absorpt_correction_T_min 0.25
_exptl_absorpt_correction_type multi-scan
_exptl_absorpt_process_details '(SADABS in SAINT-NT; Bruker, 2002)'
_exptl_crystal_colour colourless
_exptl_crystal_density_diffrn 2.085
_exptl_crystal_density_method 'not measured'
_exptl_crystal_description plate
_exptl_crystal_F_000 1712
_exptl_crystal_size_max 0.30
_exptl_crystal_size_mid 0.25
_exptl_crystal_size_min 0.10
_refine_diff_density_max 1.833
_refine_diff_density_min -4.167
_refine_ls_extinction_method none
_refine_ls_goodness_of_fit_ref 1.058
_refine_ls_hydrogen_treatment constr
_refine_ls_matrix_type full
_refine_ls_number_parameters 200
_refine_ls_number_reflns 3098
_refine_ls_number_restraints 150
_refine_ls_restrained_S_all 1.068
_refine_ls_R_factor_all 0.0791
_refine_ls_R_factor_gt 0.0662
_refine_ls_shift/su_max 0.000
_refine_ls_shift/su_mean 0.000
_refine_ls_structure_factor_coef Fsqd
_refine_ls_weighting_details 'calc w = 1/[\s^2^(Fo^2^)+(0.0517P)^2^+103.4472P] where  P=(Fo^2^+2Fc^2^)/3'
_refine_ls_weighting_scheme calc
_refine_ls_wR_factor_gt 0.1381
_refine_ls_wR_factor_ref 0.1445
_reflns_number_gt 2689
_reflns_number_total 3098
_reflns_threshold_expression I>2\s(I)
_cod_data_source_file sk3282.cif
_cod_data_source_block II
_cod_original_cell_volume 2837.7(14)
_cod_original_sg_symbol_H-M 'C 2/c'
_cod_database_code 2017017
_cod_database_fobs_code 2017017

loop_
_symmetry_equiv_pos_as_xyz
'x, y, z'
'-x, y, -z+1/2'
'x+1/2, y+1/2, z'
'-x+1/2, y+1/2, -z+1/2'
'-x, -y, -z'
'x, -y, z-1/2'
'-x+1/2, -y+1/2, -z'
'x+1/2, -y+1/2, z-1/2'

loop_
_atom_site_type_symbol
_atom_site_label
_atom_site_fract_x
_atom_site_fract_y
_atom_site_fract_z
_atom_site_U_iso_or_equiv
_atom_site_adp_type
_atom_site_calc_flag
_atom_site_refinement_flags
_atom_site_occupancy
_atom_site_disorder_assembly
_atom_site_disorder_group
Gd Gd1 0.5000 0.21882(4) 0.2500 0.0331(2) Uani d SU 1 . .
Gd Gd2 0.5000 0.43946(3) 0.2500 0.01846(19) Uani d SU 1 . .
N N11 0.5779(8) 0.1029(6) 0.3113(13) 0.050(3) Uani d U 1 . .
C C11 0.6484(11) 0.1063(8) 0.3928(17) 0.060(4) Uani d U 1 . .
H H11 0.6760 0.1498 0.4030 0.073 Uiso calc R 1 . .
C C21 0.6816(13) 0.0458(11) 0.463(2) 0.080(5) Uani d U 1 . .
H H21 0.7330 0.0470 0.5135 0.097 Uiso calc R 1 . .
C C31 0.6368(13) -0.0141(11) 0.455(2) 0.085(6) Uani d U 1 . .
H H31 0.6532 -0.0528 0.5140 0.102 Uiso calc R 1 . .
C C41 0.5691(13) -0.0201(10) 0.366(2) 0.078(5) Uani d U 1 . .
H H41 0.5432 -0.0642 0.3529 0.093 Uiso calc R 1 . .
C C51 0.5372(8) 0.0409(7) 0.2915(15) 0.045(3) Uani d U 1 . .
O O12 0.5749(5) 0.4617(4) -0.1544(8) 0.0327(17) Uani d U 1 . .
O O22 0.5910(5) 0.4710(4) 0.0827(7) 0.0267(15) Uani d U 1 . .
O O32 0.5644(5) 0.3314(4) 0.1796(9) 0.0360(18) Uani d U 1 . .
O O42 0.6508(6) 0.2446(5) 0.2084(11) 0.054(3) Uani d U 1 . .
C C12 0.6088(6) 0.4432(5) -0.0358(11) 0.024(2) Uani d U 1 . .
C C22 0.6712(7) 0.3861(6) -0.0265(13) 0.032(2) Uani d U 1 . .
C C32 0.6989(8) 0.3539(7) 0.1154(14) 0.041(3) Uani d U 1 . .
H H32A 0.7127 0.3921 0.1842 0.050 Uiso calc R 1 . .
H H32B 0.7480 0.3261 0.1056 0.050 Uiso calc R 1 . .
C C42 0.6355(7) 0.3063(6) 0.1735(12) 0.033(2) Uani d U 1 . .
C C52 0.7024(10) 0.3670(8) -0.1438(17) 0.059(4) Uani d U 1 . .
H H52A 0.6854 0.3892 -0.2308 0.071 Uiso calc R 1 . .
H H52B 0.7419 0.3312 -0.1410 0.071 Uiso calc R 1 . .
O O13 0.5309(7) 0.1816(5) 0.0072(10) 0.060(3) Uani d U 1 . .
O O23 0.4288(6) 0.2548(4) 0.0199(9) 0.041(2) Uani d U 1 . .
C C13 0.4747(8) 0.2186(6) -0.0533(12) 0.038(3) Uani d U 1 . .
C C23 0.4674(8) 0.2241(6) -0.2172(14) 0.044(3) Uani d U 1 . .
C C53 0.4022(18) 0.2275(15) -0.269(3) 0.053(7) Uani d PU 0.50 . .
H H53A 0.3925 0.2307 -0.3688 0.064 Uiso calc PR 0.50 . .
H H53B 0.3586 0.2271 -0.2115 0.064 Uiso calc PR 0.50 . .
O O1W 0.5856(5) 0.3969(4) 0.4555(8) 0.0347(18) Uani d U 1 . .

loop_
_atom_site_aniso_label
_atom_site_aniso_U_11
_atom_site_aniso_U_22
_atom_site_aniso_U_33
_atom_site_aniso_U_12
_atom_site_aniso_U_13
_atom_site_aniso_U_23
Gd1 0.0624(6) 0.0188(4) 0.0203(4) 0.000 0.0161(3) 0.000
Gd2 0.0240(4) 0.0180(3) 0.0136(3) 0.000 0.0024(2) 0.000
N11 0.071(7) 0.035(5) 0.047(6) 0.006(5) 0.026(5) 0.005(4)
C11 0.078(8) 0.050(7) 0.055(7) 0.006(6) 0.016(6) 0.007(6)
C21 0.084(9) 0.086(9) 0.073(9) 0.018(7) 0.014(7) 0.017(7)
C31 0.095(9) 0.079(9) 0.084(9) 0.000(8) 0.019(8) 0.025(7)
C41 0.089(9) 0.064(8) 0.084(9) 0.001(7) 0.029(7) -0.001(7)
C51 0.052(5) 0.038(4) 0.046(5) 0.010(4) 0.014(4) 0.002(4)
O12 0.047(4) 0.035(4) 0.018(3) 0.012(3) 0.013(3) 0.000(3)
O22 0.040(4) 0.025(3) 0.017(3) 0.002(3) 0.011(3) -0.004(3)
O32 0.045(4) 0.027(3) 0.038(4) 0.005(3) 0.013(3) 0.011(3)
O42 0.065(6) 0.037(4) 0.065(6) 0.021(4) 0.024(5) 0.019(4)
C12 0.031(5) 0.021(4) 0.022(4) 0.000(4) 0.006(4) 0.007(4)
C22 0.032(5) 0.033(5) 0.035(5) 0.005(4) 0.017(4) 0.010(4)
C32 0.042(6) 0.039(5) 0.043(6) 0.001(5) 0.004(5) 0.014(5)
C42 0.044(6) 0.027(5) 0.029(5) 0.009(4) 0.013(4) 0.002(4)
C52 0.069(7) 0.054(7) 0.055(7) 0.022(6) 0.013(6) 0.006(6)
O13 0.089(6) 0.055(5) 0.037(5) 0.032(5) 0.018(4) 0.006(4)
O23 0.061(5) 0.032(4) 0.030(4) 0.010(4) 0.012(4) -0.011(3)
C13 0.062(7) 0.032(5) 0.024(5) -0.001(5) 0.016(5) -0.001(4)
C23 0.053(5) 0.037(4) 0.039(4) 0.021(4) -0.010(4) -0.005(3)
C53 0.050(10) 0.064(11) 0.050(10) -0.013(8) 0.025(8) -0.003(8)
O1W 0.054(5) 0.030(4) 0.019(3) 0.000(3) -0.003(3) -0.001(3)

loop_
_atom_type_symbol
_atom_type_description
_atom_type_scat_dispersion_real
_atom_type_scat_dispersion_imag
_atom_type_scat_source
C C 0.0033 0.0016 'International Tables Vol C Tables 4.2.6.8 and 6.1.1.4'
H H 0.0000 0.0000 'International Tables Vol C Tables 4.2.6.8 and 6.1.1.4'
N N 0.0061 0.0033 'International Tables Vol C Tables 4.2.6.8 and 6.1.1.4'
O O 0.0106 0.0060 'International Tables Vol C Tables 4.2.6.8 and 6.1.1.4'
Gd Gd -0.1653 3.9035 'International Tables Vol C Tables 4.2.6.8 and 6.1.1.4'

loop_
_geom_angle_atom_site_label_1
_geom_angle_atom_site_label_2
_geom_angle_atom_site_label_3
_geom_angle_site_symmetry_1
_geom_angle_site_symmetry_3
_geom_angle
_geom_angle_publ_flag
O23 Gd1 O23 2_655 . 148.2(4) ?
O23 Gd1 O13 2_655 . 139.6(3) ?
O23 Gd1 O13 . . 52.7(3) ?
O23 Gd1 O13 2_655 2_655 52.7(3) ?
O23 Gd1 O13 . 2_655 139.6(3) ?
O13 Gd1 O13 . 2_655 147.2(5) ?
O23 Gd1 O32 2_655 2_655 73.6(3) ?
O23 Gd1 O32 . 2_655 79.3(3) ?
O13 Gd1 O32 . 2_655 127.8(3) ?
O13 Gd1 O32 2_655 2_655 82.5(3) ?
O23 Gd1 O32 2_655 . 79.3(3) ?
O23 Gd1 O32 . . 73.6(3) ?
O13 Gd1 O32 . . 82.5(3) ?
O13 Gd1 O32 2_655 . 127.8(3) ?
O32 Gd1 O32 2_655 . 63.2(4) ?
O23 Gd1 N11 2_655 2_655 128.4(3) ?
O23 Gd1 N11 . 2_655 81.0(4) ?
O13 Gd1 N11 . 2_655 72.2(4) ?
O13 Gd1 N11 2_655 2_655 80.0(3) ?
O32 Gd1 N11 2_655 2_655 124.2(3) ?
O32 Gd1 N11 . 2_655 151.7(3) ?
O23 Gd1 N11 2_655 . 81.0(4) ?
O23 Gd1 N11 . . 128.4(3) ?
O13 Gd1 N11 . . 80.0(3) ?
O13 Gd1 N11 2_655 . 72.2(4) ?
O32 Gd1 N11 2_655 . 151.7(3) ?
O32 Gd1 N11 . . 124.2(3) ?
N11 Gd1 N11 2_655 . 64.1(6) ?
O23 Gd1 O42 2_655 2_655 102.2(3) ?
O23 Gd1 O42 . 2_655 71.8(3) ?
O13 Gd1 O42 . 2_655 117.8(4) ?
O13 Gd1 O42 2_655 2_655 68.8(4) ?
O32 Gd1 O42 2_655 2_655 50.4(3) ?
O32 Gd1 O42 . 2_655 108.7(3) ?
N11 Gd1 O42 2_655 2_655 73.9(3) ?
N11 Gd1 O42 . 2_655 126.3(3) ?
O23 Gd1 O42 2_655 . 71.8(3) ?
O23 Gd1 O42 . . 102.2(3) ?
O13 Gd1 O42 . . 68.8(4) ?
O13 Gd1 O42 2_655 . 117.8(4) ?
O32 Gd1 O42 2_655 . 108.7(3) ?
O32 Gd1 O42 . . 50.4(3) ?
N11 Gd1 O42 2_655 . 126.3(3) ?
N11 Gd1 O42 . . 73.9(3) ?
O42 Gd1 O42 2_655 . 158.6(4) ?
O23 Gd1 C13 2_655 . 153.7(3) ?
O23 Gd1 C13 . . 26.4(3) ?
O13 Gd1 C13 . . 26.3(3) ?
O13 Gd1 C13 2_655 . 153.6(3) ?
O32 Gd1 C13 2_655 . 103.7(3) ?
O32 Gd1 C13 . . 76.4(3) ?
N11 Gd1 C13 2_655 . 75.3(4) ?
N11 Gd1 C13 . . 104.5(4) ?
O42 Gd1 C13 2_655 . 95.1(4) ?
O42 Gd1 C13 . . 84.9(4) ?
O23 Gd1 C13 2_655 2_655 26.4(3) ?
O23 Gd1 C13 . 2_655 153.7(3) ?
O13 Gd1 C13 . 2_655 153.6(3) ?
O13 Gd1 C13 2_655 2_655 26.3(3) ?
O32 Gd1 C13 2_655 2_655 76.4(3) ?
O32 Gd1 C13 . 2_655 103.7(3) ?
N11 Gd1 C13 2_655 2_655 104.5(4) ?
N11 Gd1 C13 . 2_655 75.3(4) ?
O42 Gd1 C13 2_655 2_655 84.9(4) ?
O42 Gd1 C13 . 2_655 95.1(4) ?
C13 Gd1 C13 . 2_655 179.8(5) ?
O22 Gd2 O22 2_655 . 150.7(3) ?
O22 Gd2 O12 2_655 5_665 73.0(2) ?
O22 Gd2 O12 . 5_665 83.9(3) ?
O22 Gd2 O12 2_655 6_566 83.9(3) ?
O22 Gd2 O12 . 6_566 73.0(2) ?
O12 Gd2 O12 5_665 6_566 76.6(4) ?
O22 Gd2 O32 2_655 2_655 72.9(2) ?
O22 Gd2 O32 . 2_655 136.2(2) ?
O12 Gd2 O32 5_665 2_655 122.3(3) ?
O12 Gd2 O32 6_566 2_655 141.9(3) ?
O22 Gd2 O32 2_655 . 136.2(2) ?
O22 Gd2 O32 . . 72.9(2) ?
O12 Gd2 O32 5_665 . 141.9(3) ?
O12 Gd2 O32 6_566 . 122.3(3) ?
O32 Gd2 O32 2_655 . 65.3(4) ?
O22 Gd2 O1W 2_655 2_655 104.4(3) ?
O22 Gd2 O1W . 2_655 85.3(3) ?
O12 Gd2 O1W 5_665 2_655 73.0(3) ?
O12 Gd2 O1W 6_566 2_655 144.1(3) ?
O32 Gd2 O1W 2_655 2_655 72.4(3) ?
O32 Gd2 O1W . 2_655 75.4(3) ?
O22 Gd2 O1W 2_655 . 85.3(3) ?
O22 Gd2 O1W . . 104.4(3) ?
O12 Gd2 O1W 5_665 . 144.1(3) ?
O12 Gd2 O1W 6_566 . 73.0(3) ?
O32 Gd2 O1W 2_655 . 75.4(3) ?
O32 Gd2 O1W . . 72.4(3) ?
O1W Gd2 O1W 2_655 . 141.5(4) ?
C51 N11 C11 . . 121.3(13) ?
C51 N11 Gd1 . . 117.7(9) ?
C11 N11 Gd1 . . 118.8(10) ?
N11 C11 C21 . . 121.0(17) ?
N11 C11 H11 . . 119.5 ?
C21 C11 H11 . . 119.5 ?
C31 C21 C11 . . 117(2) ?
C31 C21 H21 . . 121.3 ?
C11 C21 H21 . . 121.3 ?
C21 C31 C41 . . 122(2) ?
C21 C31 H31 . . 119.0 ?
C41 C31 H31 . . 119.0 ?
C31 C41 C51 . . 119.6(18) ?
C31 C41 H41 . . 120.2 ?
C51 C41 H41 . . 120.2 ?
N11 C51 C51 . 2_655 118.8(8) ?
N11 C51 C41 . . 117.9(14) ?
C51 C51 C41 2_655 . 123.1(11) ?
C12 O12 Gd2 . 5_665 137.3(7) ?
C12 O22 Gd2 . . 133.2(6) ?
C42 O32 Gd2 . . 139.1(8) ?
C42 O32 Gd1 . . 96.7(6) ?
Gd2 O32 Gd1 . . 115.7(3) ?
C42 O42 Gd1 . . 92.1(7) ?
O12 C12 O22 . . 122.5(9) ?
O12 C12 C22 . . 120.6(10) ?
O22 C12 C22 . . 117.0(9) ?
C52 C22 C12 . . 118.2(12) ?
C52 C22 C32 . . 121.7(12) ?
C12 C22 C32 . . 120.1(10) ?
C22 C32 C42 . . 112.9(11) ?
C22 C32 H32A . . 109.0 ?
C42 C32 H32A . . 109.0 ?
C22 C32 H32B . . 109.0 ?
C42 C32 H32B . . 109.0 ?
H32A C32 H32B . . 107.8 ?
O42 C42 O32 . . 120.5(11) ?
O42 C42 C32 . . 121.4(11) ?
O32 C42 C32 . . 118.0(10) ?
O42 C42 Gd1 . . 63.1(7) ?
O32 C42 Gd1 . . 57.6(6) ?
C32 C42 Gd1 . . 172.3(9) ?
C22 C52 H52A . . 120.0 ?
C22 C52 H52B . . 120.0 ?
H52A C52 H52B . . 120.0 ?
C13 O13 Gd1 . . 93.1(7) ?
C13 O23 Gd1 . . 93.6(8) ?
O13 C13 O23 . . 120.6(11) ?
O13 C13 C23 . . 118.7(10) ?
O23 C13 C23 . . 120.5(11) ?
O13 C13 Gd1 . . 60.6(6) ?
O23 C13 Gd1 . . 60.0(6) ?
C23 C13 Gd1 . . 174.4(9) ?
C53 C23 C23 . 2_654 127(2) ?
C53 C23 C13 . . 114.6(19) ?
C23 C23 C13 2_654 . 118.8(15) ?
C23 C53 H53A . . 120.0 ?
C23 C53 H53B . . 120.0 ?
H53A C53 H53B . . 120.0 ?

loop_
_geom_bond_atom_site_label_1
_geom_bond_atom_site_label_2
_geom_bond_site_symmetry_2
_geom_bond_distance
_geom_bond_publ_flag
Gd1 O23 2_655 2.443(9) ?
Gd1 O23 . 2.443(9) y
Gd1 O13 . 2.456(9) y
Gd1 O13 2_655 2.456(9) ?
Gd1 O32 2_655 2.464(7) ?
Gd1 O32 . 2.464(7) y
Gd1 N11 2_655 2.551(11) ?
Gd1 N11 . 2.551(11) y
Gd1 O42 2_655 2.585(10) ?
Gd1 O42 . 2.585(10) y
Gd1 Gd2 . 4.1139(15) y
Gd2 O22 2_655 2.324(7) ?
Gd2 O22 . 2.324(7) y
Gd2 O12 5_665 2.348(8) y
Gd2 O12 6_566 2.348(8) ?
Gd2 O32 2_655 2.394(8) ?
Gd2 O32 . 2.394(8) y
Gd2 O1W 2_655 2.407(8) ?
Gd2 O1W . 2.407(8) y
N11 C51 . 1.339(17) ?
N11 C11 . 1.33(2) ?
C11 C21 . 1.39(2) ?
C11 H11 . 0.9300 ?
C21 C31 . 1.34(3) ?
C21 H21 . 0.9300 ?
C31 C41 . 1.33(3) ?
C31 H31 . 0.9300 ?
C41 C51 . 1.41(2) ?
C41 H41 . 0.9300 ?
C51 C51 2_655 1.39(3) ?
O12 C12 . 1.241(13) ?
O12 Gd2 5_665 2.348(8) ?
O22 C12 . 1.275(12) ?
O32 C42 . 1.264(13) ?
O42 C42 . 1.216(13) ?
C12 C22 . 1.476(14) ?
C22 C52 . 1.294(18) ?
C22 C32 . 1.485(16) ?
C32 C42 . 1.504(16) ?
C32 H32A . 0.9700 ?
C32 H32B . 0.9700 ?
C52 H52A . 0.9300 ?
C52 H52B . 0.9300 ?
O13 C13 . 1.248(16) ?
O23 C13 . 1.254(14) ?
C13 C23 . 1.522(17) ?
C23 C53 . 1.14(3) ?
C23 C23 2_654 1.28(3) ?
C53 H53A . 0.9300 ?
C53 H53B . 0.9300 ?
